data_8101981
loop_
_publ_author_name
'Song, Q.-B.'
'Zhang, J.'

_publ_section_title
;
Crystal structure of (1,8-diethyl-1,3,4,9-tetrahydropyrano[3,4-b]indol-
1-yl)acetic acid (2-hydroxy-benzylidene)hydrazide, C~24~H~27~N~3~O~3~
;
_journal_issue 3
_journal_name_full 'Zeitschrift f\"ur Kristallographie - New Crystal Structures'
_journal_page_first 285
_journal_page_last 286
_journal_volume 221
_journal_year 2006
_chemical_formula_sum 'C24 H27 N3 O3'
_chemical_formula_weight 405.49
_chemical_name_systematic
; 
(1,8-diethyl-1,3,4,9-tetrahydro-pyrano[3,4-b]indol-1-yl)acetic acid 
(2-hydroxy-benzylidene)hydrazide
;
_space_group_IT_number 14
_symmetry_cell_setting monoclinic
_symmetry_space_group_name_Hall '-P 2ybc'
_symmetry_space_group_name_H-M 'P 1 21/c 1'
_atom_sites_solution_hydrogens geom
_atom_sites_solution_primary direct
_atom_sites_solution_secondary difmap
_audit_creation_method SHELXL-97
_cell_angle_alpha 90.00
_cell_angle_beta 97.352(2)
_cell_angle_gamma 90.00
_cell_formula_units_Z 4
_cell_length_a 11.3758(11)
_cell_length_b 15.9551(15)
_cell_length_c 12.2538(12)
_cell_measurement_reflns_used 1885
_cell_measurement_temperature 293(2)
_cell_measurement_theta_max 41.235
_cell_measurement_theta_min 4.422
_cell_volume 2205.8(4)
_computing_cell_refinement 'Bruker SMART'
_computing_data_collection 'Bruker SMART'
_computing_data_reduction 'Bruker SHELXTL'
_computing_molecular_graphics 'Bruker SHELXTL'
_computing_publication_material 'Bruker SHELXTL'
_computing_structure_refinement 'SHELXL-97 (Sheldrick, 1997)'
_computing_structure_solution 'SHELXS-97 (Sheldrick, 1990)'
_diffrn_ambient_temperature 293(2)
_diffrn_measured_fraction_theta_full 0.998
_diffrn_measured_fraction_theta_max 0.998
_diffrn_measurement_device_type 'Bruker SMART CCD'
_diffrn_measurement_method phi/omega
_diffrn_radiation_monochromator graphite
_diffrn_radiation_source 'fine-focus sealed tube'
_diffrn_radiation_type MoK\a
_diffrn_radiation_wavelength 0.71073
_diffrn_reflns_av_R_equivalents 0.0591
_diffrn_reflns_av_sigmaI/netI 0.0720
_diffrn_reflns_limit_h_max 13
_diffrn_reflns_limit_h_min -14
_diffrn_reflns_limit_k_max 20
_diffrn_reflns_limit_k_min -14
_diffrn_reflns_limit_l_max 15
_diffrn_reflns_limit_l_min -15
_diffrn_reflns_number 12839
_diffrn_reflns_theta_full 27.00
_diffrn_reflns_theta_max 27.00
_diffrn_reflns_theta_min 1.80
_exptl_absorpt_coefficient_mu 0.081
_exptl_absorpt_correction_T_max 1.00000
_exptl_absorpt_correction_T_min 0.76353
_exptl_absorpt_correction_type empirical
_exptl_crystal_colour colorless
_exptl_crystal_density_diffrn 1.221
_exptl_crystal_density_method 'not measured'
_exptl_crystal_description prismatic
_exptl_crystal_F_000 864
_exptl_crystal_size_max 0.498
_exptl_crystal_size_mid 0.417
_exptl_crystal_size_min 0.234
_refine_diff_density_max 0.539
_refine_diff_density_min -0.228
_refine_diff_density_rms 0.035
_refine_ls_extinction_expression Fc^*^=kFc[1+0.001xFc^2^\l^3^/sin(2\q)]^-1/4^
_refine_ls_extinction_method SHELXL
_refine_ls_goodness_of_fit_ref 0.820
_refine_ls_hydrogen_treatment mixed
_refine_ls_matrix_type full
_refine_ls_number_parameters 294
_refine_ls_number_reflns 4815
_refine_ls_number_restraints 0
_refine_ls_restrained_S_all 0.820
_refine_ls_R_factor_all 0.1028
_refine_ls_R_factor_gt 0.0514
_refine_ls_shift/su_max 0.035
_refine_ls_shift/su_mean 0.006
_refine_ls_structure_factor_coef Fsqd
_refine_ls_weighting_details 'calc w=1/[\s^2^(Fo^2^)+(0.0772P)^2^+0.0000P] where P=(Fo^2^+2Fc^2^)/3'
_refine_ls_weighting_scheme calc
_refine_ls_wR_factor_gt 0.1373
_refine_ls_wR_factor_ref 0.1520
_reflns_number_gt 2251
_reflns_number_total 4815
_reflns_threshold_expression >2sigma(I)
_cod_data_source_file 1267-1791.cff
_cod_data_source_block cd2632
_cod_depositor_comments
;
The following automatic conversions were performed:
'_symmetry_cell_setting' value 'Monoclinic' changed to 'monoclinic'
according to '/home/saulius/struct/CIF-dictionaries/cif_core.dic'
dictionary named 'cif_core.dic' version 2.4.1 from 2010-06-29.

Automatic conversion script
Id: cif_fix_enum 1555 2011-01-17 13:19:09Z saulius 
;
_cod_original_sg_symbol_H-M P12(1)/c1
_cod_database_code 8101981

loop_
_symmetry_equiv_pos_as_xyz
'x, y, z'
'-x, y+1/2, -z+1/2'
'-x, -y, -z'
'x, -y-1/2, z-1/2'

loop_
_atom_site_label
_atom_site_type_symbol
_atom_site_fract_x
_atom_site_fract_y
_atom_site_fract_z
_atom_site_U_iso_or_equiv
_atom_site_adp_type
_atom_site_occupancy
_atom_site_symmetry_multiplicity
_atom_site_Wyckoff_symbol
_atom_site_calc_flag
_atom_site_refinement_flags
_atom_site_disorder_assembly
_atom_site_disorder_group
O1 O 0.35284(14) 0.05026(9) -0.02672(12) 0.0766(5) Uani 1 4 e d . C .
O2 O 0.43815(12) 0.15106(10) 0.29449(11) 0.0714(4) Uani 1 4 e d . C .
O3 O 0.17509(18) 0.20848(14) -0.21470(15) 0.0952(6) Uani 1 4 e d . . .
N1 N 0.31794(16) 0.15903(13) 0.08070(16) 0.0621(5) Uani 1 4 e d . C .
N2 N 0.25834(15) 0.20069(12) -0.00744(14) 0.0593(5) Uani 1 4 e d . . .
N3 N 0.66016(14) 0.12324(12) 0.10397(14) 0.0542(5) Uani 1 4 e d . C .
C1 C 0.36472(18) 0.08327(14) 0.06405(18) 0.0574(5) Uani 1 4 e d . . .
C2 C 0.43045(19) 0.04161(13) 0.16363(16) 0.0632(6) Uani 1 4 e d . C .
H2A H 0.4760 -0.0043 0.1386 0.076 Uiso 1 4 e calc R . .
H2B H 0.3725 0.0174 0.2060 0.076 Uiso 1 4 e calc R . .
C3 C 0.51495(19) 0.09639(14) 0.24144(16) 0.0601(6) Uani 1 4 e d . . .
C4 C 0.4973(2) 0.21998(16) 0.35297(19) 0.0794(7) Uani 1 4 e d . . .
H4A H 0.5636 0.1991 0.4032 0.095 Uiso 1 4 e calc R C .
H4B H 0.4429 0.2477 0.3961 0.095 Uiso 1 4 e calc R . .
C5 C 0.5415(2) 0.28211(14) 0.27529(18) 0.0701(6) Uani 1 4 e d . C .
H5A H 0.4753 0.3124 0.2358 0.084 Uiso 1 4 e calc R . .
H5B H 0.5940 0.3223 0.3161 0.084 Uiso 1 4 e calc R . .
C6 C 0.60628(17) 0.23512(13) 0.19632(16) 0.0556(5) Uani 1 4 e d . . .
C7 C 0.59158(17) 0.15137(13) 0.18159(16) 0.0523(5) Uani 1 4 e d . C .
C8 C 0.72027(16) 0.19085(12) 0.06803(16) 0.0508(5) Uani 1 4 e d . . .
C9 C 0.68824(17) 0.26202(13) 0.12513(16) 0.0544(5) Uani 1 4 e d . C .
C10 C 0.7383(2) 0.33903(13) 0.10311(19) 0.0674(6) Uani 1 4 e d . . .
H10 H 0.7198 0.3871 0.1402 0.081 Uiso 1 4 e calc R C .
C11 C 0.8149(2) 0.34256(16) 0.0262(2) 0.0773(7) Uani 1 4 e d . C .
H11 H 0.8481 0.3938 0.0108 0.093 Uiso 1 4 e calc R . .
C12 C 0.8442(2) 0.27129(16) -0.0297(2) 0.0753(7) Uani 1 4 e d . . .
H12 H 0.8966 0.2765 -0.0817 0.090 Uiso 1 4 e calc R C .
C13 C 0.79904(18) 0.19319(14) -0.01119(17) 0.0612(6) Uani 1 4 e d . C .
C14 C 0.8314(2) 0.11472(16) -0.0676(2) 0.0873(8) Uani 1 4 e d . . .
H14A H 0.8286 0.0686 -0.0164 0.105 Uiso 1 4 e calc R C .
H14B H 0.7704 0.1045 -0.1290 0.105 Uiso 1 4 e calc R . .
C15 C 0.9438(4) 0.1117(3) -0.1085(4) 0.102(2) Uani 1 4 e d . C .
H15A H 0.9457 0.1531 -0.1651 0.133 Uiso 1 4 e calc R . .
H15B H 0.9552 0.0570 -0.1382 0.133 Uiso 1 4 e calc R . .
H15C H 1.0058 0.1229 -0.0495 0.133 Uiso 1 4 e calc R . .
C16 C 0.5886(3) 0.03965(17) 0.3266(2) 0.0915(8) Uani 1 4 e d . B .
H16A H 0.6241 0.0762 0.3850 0.110 Uiso 0.50 4 e calc PR A -1
H16B H 0.5326 0.0043 0.3585 0.110 Uiso 0.50 4 e calc PR A -1
H16C H 0.6320 0.0011 0.2854 0.110 Uiso 0.50 4 e d PR A -2
H16D H 0.6471 0.0754 0.3682 0.110 Uiso 0.50 4 e d PR A -2
C17A C 0.6785(5) -0.0129(3) 0.3000(4) 0.0836(15) Uani 0.50 4 e d P B -1
H17A H 0.6991 -0.0521 0.3587 0.125 Uiso 0.50 4 e calc PR B -1
H17B H 0.7468 0.0201 0.2895 0.125 Uiso 0.50 4 e calc PR B -1
H17C H 0.6516 -0.0427 0.2335 0.125 Uiso 0.50 4 e calc PR B -1
C17B C 0.5388(6) -0.0069(4) 0.4022(5) 0.120(2) Uani 0.50 4 e d P B -2
H17D H 0.4934 -0.0517 0.3655 0.130 Uiso 0.50 4 e calc PR B -2
H17E H 0.4879 0.0281 0.4393 0.130 Uiso 0.50 4 e calc PR B -2
H17F H 0.6002 -0.0297 0.4549 0.130 Uiso 0.50 4 e calc PR B -2
C18 C 0.21981(18) 0.27383(15) 0.00733(17) 0.0617(6) Uani 1 4 e d . C -2
H18 H 0.2336 0.2987 0.0764 0.074 Uiso 1 4 e calc R C -2
C19 C 0.15393(18) 0.31883(14) -0.08431(18) 0.0630(6) Uani 1 4 e d . C -2
C20 C 0.1085(2) 0.39771(16) -0.0671(2) 0.0821(7) Uani 1 4 e d . C -2
H20 H 0.1257 0.4226 0.0017 0.098 Uiso 1 4 e calc R C -2
C21 C 0.0393(3) 0.43983(19) -0.1486(3) 0.1033(9) Uani 1 4 e d . C -2
H21 H 0.0116 0.4934 -0.1365 0.124 Uiso 1 4 e calc R C -2
C22 C 0.0113(3) 0.4006(2) -0.2502(3) 0.1105(10) Uani 1 4 e d . C -2
H22 H -0.0394 0.4270 -0.3052 0.133 Uiso 1 4 e calc R C -2
C23 C 0.0569(3) 0.3243(2) -0.2698(2) 0.0969(9) Uani 1 4 e d . C -2
H23 H 0.0385 0.2995 -0.3386 0.116 Uiso 1 4 e calc R C -2
C24 C 0.1303(2) 0.28340(17) -0.18905(19) 0.0735(7) Uani 1 4 e d . C -2
H1 H 0.327(2) 0.1865(13) 0.145(2) 0.083(8) Uiso 1 4 e d . D -2
H2 H 0.6639(17) 0.0721(14) 0.0802(16) 0.065(7) Uiso 1 4 e d . E -2
H3 H 0.206(3) 0.1841(17) -0.154(3) 0.119(12) Uiso 1 4 e d . F -2

loop_
_atom_site_aniso_label
_atom_site_aniso_U_11
_atom_site_aniso_U_22
_atom_site_aniso_U_33
_atom_site_aniso_U_23
_atom_site_aniso_U_13
_atom_site_aniso_U_12
O1 0.0950(12) 0.0702(10) 0.0610(10) -0.0128(8) -0.0036(8) 0.0046(8)
O2 0.0648(10) 0.0946(11) 0.0571(9) -0.0125(8) 0.0161(7) -0.0124(8)
O3 0.1120(15) 0.1170(16) 0.0549(10) -0.0136(11) 0.0046(10) 0.0355(12)
N1 0.0633(11) 0.0768(14) 0.0450(10) -0.0086(10) 0.0020(9) 0.0045(10)
N2 0.0537(10) 0.0726(13) 0.0518(10) -0.0049(9) 0.0076(9) 0.0008(9)
N3 0.0531(10) 0.0524(12) 0.0567(11) -0.0065(9) 0.0059(8) -0.0013(9)
C1 0.0540(13) 0.0621(15) 0.0558(13) -0.0042(11) 0.0063(10) -0.0137(11)
C2 0.0630(14) 0.0669(14) 0.0594(13) 0.0051(11) 0.0069(11) -0.0142(11)
C3 0.0630(14) 0.0676(14) 0.0493(12) 0.0019(11) 0.0054(11) -0.0084(11)
C4 0.0788(16) 0.1006(19) 0.0601(14) -0.0228(14) 0.0146(13) -0.0067(14)
C5 0.0656(14) 0.0744(16) 0.0698(15) -0.0174(13) 0.0068(12) 0.0025(12)
C6 0.0541(12) 0.0576(13) 0.0537(12) -0.0076(10) 0.0016(10) -0.0015(10)
C7 0.0496(11) 0.0587(13) 0.0474(11) -0.0032(10) 0.0012(9) -0.0029(10)
C8 0.0449(11) 0.0530(13) 0.0529(12) 0.0011(10) 0.0000(10) -0.0056(9)
C9 0.0533(12) 0.0540(13) 0.0538(12) -0.0021(10) -0.0007(10) -0.0044(10)
C10 0.0722(15) 0.0564(14) 0.0721(15) -0.0030(12) 0.0030(13) -0.0082(11)
C11 0.0771(17) 0.0686(16) 0.0863(17) 0.0052(14) 0.0112(14) -0.0187(13)
C12 0.0664(15) 0.0877(18) 0.0740(16) 0.0015(14) 0.0171(13) -0.0171(13)
C13 0.0510(12) 0.0711(15) 0.0617(13) -0.0082(11) 0.0078(11) -0.0075(11)
C14 0.0699(16) 0.101(2) 0.0962(19) -0.0289(16) 0.0330(14) -0.0171(13)
C15 0.114(3) 0.120(4) 0.148(6) -0.081(4) 0.088(4) -0.017(3)
C16 0.109(2) 0.092(2) 0.0652(16) 0.0150(15) -0.0197(15) -0.0174(17)
C17A 0.080(3) 0.081(3) 0.085(3) 0.025(3) -0.010(3) 0.023(3)
C17B 0.135(5) 0.137(5) 0.094(4) 0.039(4) 0.032(4) -0.013(4)
C18 0.0555(13) 0.0772(16) 0.0535(13) -0.0102(12) 0.0107(11) -0.0049(12)
C19 0.0550(13) 0.0713(16) 0.0645(15) 0.0005(12) 0.0143(11) -0.0020(11)
C20 0.0783(17) 0.0768(18) 0.0916(19) -0.0028(15) 0.0127(15) 0.0005(14)
C21 0.108(2) 0.077(2) 0.124(3) 0.018(2) 0.012(2) 0.0135(16)
C22 0.104(2) 0.122(3) 0.104(3) 0.041(2) 0.011(2) 0.018(2)
C23 0.103(2) 0.124(3) 0.0633(16) 0.0127(17) 0.0083(15) 0.0229(19)
C24 0.0724(15) 0.0931(19) 0.0574(14) 0.0039(14) 0.0174(13) 0.0078(14)

loop_
_atom_type_symbol
_atom_type_description
_atom_type_scat_dispersion_real
_atom_type_scat_dispersion_imag
_atom_type_scat_source
C C 0.0033 0.0016 'International Tables Vol C Tables 4.2.6.8 and 6.1.1.4'
H H 0.0000 0.0000 'International Tables Vol C Tables 4.2.6.8 and 6.1.1.4'
N N 0.0061 0.0033 'International Tables Vol C Tables 4.2.6.8 and 6.1.1.4'
O O 0.0106 0.0060 'International Tables Vol C Tables 4.2.6.8 and 6.1.1.4'

loop_
_geom_angle_atom_site_label_1
_geom_angle_atom_site_label_2
_geom_angle_atom_site_label_3
_geom_angle
_geom_angle_site_symmetry_1
_geom_angle_site_symmetry_3
_geom_angle_publ_flag
C4 O2 C3 114.58(16) . . ?
C24 O3 H3 108.8(19) . . ?
C1 N1 N2 118.74(19) . . ?
C1 N1 H1 124.9(14) . . ?
N2 N1 H1 116.2(14) . . ?
C18 N2 N1 118.61(18) . . ?
C8 N3 C7 108.23(17) . . ?
C8 N3 H2 125.4(14) . . ?
C7 N3 H2 126.3(14) . . ?
O1 C1 N1 121.6(2) . . ?
O1 C1 C2 122.3(2) . . ?
N1 C1 C2 116.07(19) . . ?
C1 C2 C3 117.33(18) . . ?
C1 C2 H2A 108.0 . . ?
C3 C2 H2A 108.0 . . ?
C1 C2 H2B 108.0 . . ?
C3 C2 H2B 108.0 . . ?
H2A C2 H2B 107.2 . . ?
O2 C3 C7 106.89(17) . . ?
O2 C3 C2 104.83(16) . . ?
C7 C3 C2 112.79(16) . . ?
O2 C3 C16 110.89(18) . . ?
C7 C3 C16 112.06(19) . . ?
C2 C3 C16 109.14(18) . . ?
O2 C4 C5 111.27(17) . . ?
O2 C4 H4A 109.4 . . ?
C5 C4 H4A 109.4 . . ?
O2 C4 H4B 109.4 . . ?
C5 C4 H4B 109.4 . . ?
H4A C4 H4B 108.0 . . ?
C6 C5 C4 108.19(19) . . ?
C6 C5 H5A 110.1 . . ?
C4 C5 H5A 110.1 . . ?
C6 C5 H5B 110.1 . . ?
C4 C5 H5B 110.1 . . ?
H5A C5 H5B 108.4 . . ?
C7 C6 C9 107.16(18) . . ?
C7 C6 C5 121.26(19) . . ?
C9 C6 C5 131.6(2) . . ?
C6 C7 N3 109.95(18) . . ?
C6 C7 C3 125.68(19) . . ?
N3 C7 C3 124.36(18) . . ?
N3 C8 C13 128.92(19) . . ?
N3 C8 C9 107.59(18) . . ?
C13 C8 C9 123.49(18) . . ?
C10 C9 C8 118.5(2) . . ?
C10 C9 C6 134.5(2) . . ?
C8 C9 C6 107.07(17) . . ?
C11 C10 C9 118.9(2) . . ?
C11 C10 H10 120.6 . . ?
C9 C10 H10 120.6 . . ?
C10 C11 C12 121.5(2) . . ?
C10 C11 H11 119.3 . . ?
C12 C11 H11 119.3 . . ?
C13 C12 C11 122.7(2) . . ?
C13 C12 H12 118.6 . . ?
C11 C12 H12 118.6 . . ?
C12 C13 C8 115.0(2) . . ?
C12 C13 C14 124.1(2) . . ?
C8 C13 C14 120.9(2) . . ?
C15 C14 C13 118.2(2) . . ?
C15 C14 H14A 107.8 . . ?
C13 C14 H14A 107.8 . . ?
C15 C14 H14B 107.8 . . ?
C13 C14 H14B 107.8 . . ?
H14A C14 H14B 107.1 . . ?
C14 C15 H15A 109.5 . . ?
C14 C15 H15B 109.5 . . ?
H15A C15 H15B 109.5 . . ?
C14 C15 H15C 109.5 . . ?
H15A C15 H15C 109.5 . . ?
H15B C15 H15C 109.5 . . ?
C17B C16 C17A 102.3(4) . . ?
C17B C16 C3 122.7(4) . . ?
C17A C16 C3 123.1(3) . . ?
C17B C16 H16A 89.8 . . ?
C17A C16 H16A 106.6 . . ?
C3 C16 H16A 106.6 . . ?
C17B C16 H16B 19.8 . . ?
C17A C16 H16B 106.6 . . ?
C3 C16 H16B 106.6 . . ?
H16A C16 H16B 106.5 . . ?
C17B C16 H16C 106.9 . . ?
C17A C16 H16C 19.7 . . ?
C3 C16 H16C 106.8 . . ?
H16A C16 H16C 125.0 . . ?
H16B C16 H16C 104.2 . . ?
C17B C16 H16D 106.2 . . ?
C17A C16 H16D 90.1 . . ?
C3 C16 H16D 106.7 . . ?
H16A C16 H16D 21.0 . . ?
H16B C16 H16D 124.9 . . ?
H16C C16 H16D 106.6 . . ?
C16 C17A H16C 34.3 . . ?
C16 C17A H17A 109.5 . . ?
H16C C17A H17A 127.3 . . ?
C16 C17A H17B 109.5 . . ?
H16C C17A H17B 118.0 . . ?
H17A C17A H17B 109.5 . . ?
C16 C17A H17C 109.5 . . ?
H16C C17A H17C 75.5 . . ?
H17A C17A H17C 109.5 . . ?
H17B C17A H17C 109.5 . . ?
C16 C17B H17D 109.5 . . ?
C16 C17B H17E 109.5 . . ?
H17D C17B H17E 109.5 . . ?
C16 C17B H17F 109.5 . . ?
H17D C17B H17F 109.5 . . ?
H17E C17B H17F 109.5 . . ?
N2 C18 C19 119.8(2) . . ?
N2 C18 H18 120.1 . . ?
C19 C18 H18 120.1 . . ?
C20 C19 C24 118.4(2) . . ?
C20 C19 C18 119.7(2) . . ?
C24 C19 C18 121.9(2) . . ?
C21 C20 C19 121.8(3) . . ?
C21 C20 H20 119.1 . . ?
C19 C20 H20 119.1 . . ?
C20 C21 C22 118.5(3) . . ?
C20 C21 H21 120.8 . . ?
C22 C21 H21 120.8 . . ?
C23 C22 C21 120.8(3) . . ?
C23 C22 H22 119.6 . . ?
C21 C22 H22 119.6 . . ?
C22 C23 C24 120.6(3) . . ?
C22 C23 H23 119.7 . . ?
C24 C23 H23 119.7 . . ?
O3 C24 C23 117.7(2) . . ?
O3 C24 C19 122.5(2) . . ?
C23 C24 C19 119.8(3) . . ?

loop_
_geom_bond_atom_site_label_1
_geom_bond_atom_site_label_2
_geom_bond_distance
_geom_bond_site_symmetry_2
_geom_bond_publ_flag
O1 C1 1.222(2) . ?
O2 C4 1.432(3) . ?
O2 C3 1.446(3) . ?
O3 C24 1.352(3) . ?
O3 H3 0.87(3) . ?
N1 C1 1.347(3) . ?
N1 N2 1.371(2) . ?
N1 H1 0.89(2) . ?
N2 C18 1.268(3) . ?
N3 C8 1.379(2) . ?
N3 C7 1.380(2) . ?
N3 H2 0.87(2) . ?
C1 C2 1.502(3) . ?
C2 C3 1.537(3) . ?
C2 H2A 0.9700 . ?
C2 H2B 0.9700 . ?
C3 C7 1.494(3) . ?
C3 C16 1.545(3) . ?
C4 C5 1.505(3) . ?
C4 H4A 0.9700 . ?
C4 H4B 0.9700 . ?
C5 C6 1.492(3) . ?
C5 H5A 0.9700 . ?
C5 H5B 0.9700 . ?
C6 C7 1.356(3) . ?
C6 C9 1.422(3) . ?
C8 C13 1.403(3) . ?
C8 C9 1.406(3) . ?
C9 C10 1.395(3) . ?
C10 C11 1.363(3) . ?
C10 H10 0.9300 . ?
C11 C12 1.390(3) . ?
C11 H11 0.9300 . ?
C12 C13 1.378(3) . ?
C12 H12 0.9300 . ?
C13 C14 1.499(3) . ?
C14 C15 1.433(4) . ?
C14 H14A 0.9700 . ?
C14 H14B 0.9700 . ?
C15 H15A 0.9600 . ?
C15 H15B 0.9600 . ?
C15 H15C 0.9600 . ?
C16 C17B 1.365(6) . ?
C16 C17A 1.393(5) . ?
C16 H16A 0.9700 . ?
C16 H16B 0.9700 . ?
C16 H16C 0.9700 . ?
C16 H16D 0.9700 . ?
C17A H16C 0.5806 . ?
C17A H17A 0.9600 . ?
C17A H17B 0.9600 . ?
C17A H17C 0.9600 . ?
C17B H17D 0.9600 . ?
C17B H17E 0.9600 . ?
C17B H17F 0.9600 . ?
C18 C19 1.457(3) . ?
C18 H18 0.9300 . ?
C19 C20 1.387(3) . ?
C19 C24 1.397(3) . ?
C20 C21 1.366(3) . ?
C20 H20 0.9300 . ?
C21 C22 1.393(4) . ?
C21 H21 0.9300 . ?
C22 C23 1.356(4) . ?
C22 H22 0.9300 . ?
C23 C24 1.375(3) . ?
C23 H23 0.9300 . ?

loop_
_geom_hbond_atom_site_label_D
_geom_hbond_atom_site_label_H
_geom_hbond_atom_site_label_A
_geom_hbond_distance_DH
_geom_hbond_distance_HA
_geom_hbond_distance_DA
_geom_hbond_angle_DHA
_geom_hbond_site_symmetry_A
N1 H1 O2 0.89(2) 2.17(2) 2.799(2) 127.0(18) .
O3 H3 N2 0.87(3) 1.84(3) 2.597(2) 144(3) .
N3 H2 O1 0.87(2) 2.06(2) 2.923(2) 171.7(19) 3_655

loop_
_geom_torsion_atom_site_label_1
_geom_torsion_atom_site_label_2
_geom_torsion_atom_site_label_3
_geom_torsion_atom_site_label_4
_geom_torsion
_geom_torsion_site_symmetry_1
_geom_torsion_site_symmetry_2
_geom_torsion_site_symmetry_3
_geom_torsion_site_symmetry_4
_geom_torsion_publ_flag
C1 N1 N2 C18 -176.33(19) . . . . ?
N2 N1 C1 O1 -1.8(3) . . . . ?
N2 N1 C1 C2 179.08(17) . . . . ?
O1 C1 C2 C3 137.3(2) . . . . ?
N1 C1 C2 C3 -43.6(3) . . . . ?
C4 O2 C3 C7 -47.1(2) . . . . ?
C4 O2 C3 C2 -167.05(17) . . . . ?
C4 O2 C3 C16 75.3(2) . . . . ?
C1 C2 C3 O2 70.6(2) . . . . ?
C1 C2 C3 C7 -45.4(3) . . . . ?
C1 C2 C3 C16 -170.6(2) . . . . ?
C3 O2 C4 C5 68.7(2) . . . . ?
O2 C4 C5 C6 -48.7(2) . . . . ?
C4 C5 C6 C7 17.9(3) . . . . ?
C4 C5 C6 C9 -162.5(2) . . . . ?
C9 C6 C7 N3 -0.1(2) . . . . ?
C5 C6 C7 N3 179.47(17) . . . . ?
C9 C6 C7 C3 178.65(17) . . . . ?
C5 C6 C7 C3 -1.7(3) . . . . ?
C8 N3 C7 C6 -0.1(2) . . . . ?
C8 N3 C7 C3 -178.86(17) . . . . ?
O2 C3 C7 C6 14.6(3) . . . . ?
C2 C3 C7 C6 129.2(2) . . . . ?
C16 C3 C7 C6 -107.1(2) . . . . ?
O2 C3 C7 N3 -166.82(16) . . . . ?
C2 C3 C7 N3 -52.1(3) . . . . ?
C16 C3 C7 N3 71.5(2) . . . . ?
C7 N3 C8 C13 -179.14(19) . . . . ?
C7 N3 C8 C9 0.2(2) . . . . ?
N3 C8 C9 C10 179.78(18) . . . . ?
C13 C8 C9 C10 -0.8(3) . . . . ?
N3 C8 C9 C6 -0.3(2) . . . . ?
C13 C8 C9 C6 179.10(18) . . . . ?
C7 C6 C9 C10 -179.8(2) . . . . ?
C5 C6 C9 C10 0.6(4) . . . . ?
C7 C6 C9 C8 0.3(2) . . . . ?
C5 C6 C9 C8 -179.28(19) . . . . ?
C8 C9 C10 C11 0.9(3) . . . . ?
C6 C9 C10 C11 -179.0(2) . . . . ?
C9 C10 C11 C12 -0.4(3) . . . . ?
C10 C11 C12 C13 -0.3(4) . . . . ?
C11 C12 C13 C8 0.4(3) . . . . ?
C11 C12 C13 C14 -178.2(2) . . . . ?
N3 C8 C13 C12 179.45(19) . . . . ?
C9 C8 C13 C12 0.2(3) . . . . ?
N3 C8 C13 C14 -1.9(3) . . . . ?
C9 C8 C13 C14 178.8(2) . . . . ?
C12 C13 C14 C15 25.1(5) . . . . ?
C8 C13 C14 C15 -153.4(3) . . . . ?
O2 C3 C16 C17B 50.8(5) . . . . ?
C7 C3 C16 C17B 170.2(4) . . . . ?
C2 C3 C16 C17B -64.2(5) . . . . ?
O2 C3 C16 C17A -173.2(3) . . . . ?
C7 C3 C16 C17A -53.8(4) . . . . ?
C2 C3 C16 C17A 71.9(4) . . . . ?
N1 N2 C18 C19 -178.66(17) . . . . ?
N2 C18 C19 C20 177.9(2) . . . . ?
N2 C18 C19 C24 0.7(3) . . . . ?
C24 C19 C20 C21 1.9(4) . . . . ?
C18 C19 C20 C21 -175.4(2) . . . . ?
C19 C20 C21 C22 2.0(4) . . . . ?
C20 C21 C22 C23 -3.6(5) . . . . ?
C21 C22 C23 C24 1.2(5) . . . . ?
C22 C23 C24 O3 -178.5(3) . . . . ?
C22 C23 C24 C19 2.8(4) . . . . ?
C20 C19 C24 O3 177.0(2) . . . . ?
C18 C19 C24 O3 -5.7(3) . . . . ?
C20 C19 C24 C23 -4.3(4) . . . . ?
C18 C19 C24 C23 172.9(2) . . . . ?
